data_2007871
loop_
_publ_author_name
'Gainsford, Graeme J.'
'Morgan, Keith R.'
'Rae, A. David'

_publ_section_title
;
 A Cobalt Aluminophosphate with Encapsulated Ethylenediamine:
 Co~0.65~Al~0.35~PO~4~.0.5NH~2.65~CH~2~CH~2~NH~2.65~
;
_journal_issue 11
_journal_name_full 'Acta Crystallographica Section C'
_journal_page_first 1564
_journal_page_last 1566
_journal_paper_doi 10.1107/S0108270198006842
_journal_volume 54
_journal_year 1998
_chemical_formula_moiety 'Co0.65 Al0.35 P1 O4 , 0.5C2 H9.3 N2'
_chemical_formula_sum 'C H4.65 Al0.35 Co0.65 N O4 P'
_chemical_formula_weight 173.33
_space_group_IT_number 15
_symmetry_cell_setting monoclinic
_symmetry_space_group_name_Hall '-I 2yc'
_symmetry_space_group_name_H-M 'I 1 2/c 1'
_cell_angle_alpha 90.00
_cell_angle_beta 91.26(2)
_cell_angle_gamma 90.00
_cell_formula_units_Z 8
_cell_length_a 9.925(2)
_cell_length_b 9.472(2)
_cell_length_c 10.347(2)
_cell_measurement_reflns_used 29
_cell_measurement_temperature 130(2)
_cell_measurement_theta_max 22.81
_cell_measurement_theta_min 5.33
_cell_volume 972.5(3)
_computing_cell_refinement XSCANS
_computing_data_collection 'XSCANS (Fait, 1993)'
_computing_data_reduction XSCANS
_computing_molecular_graphics 'ORTEPII (Johnson, 1976)'
_computing_publication_material 'CIFTAB in SHELXL93 (Sheldrick, 1993)'
_computing_structure_refinement 'RAELS96 (Rae, 1996)'
_computing_structure_solution 'SHELXS86 (Sheldrick, 1990)'
_diffrn_ambient_temperature 130(2)
_diffrn_measurement_device 'Siemens P4'
_diffrn_measurement_method \w
_diffrn_radiation_monochromator graphite
_diffrn_radiation_source 'fine-focus sealed tube'
_diffrn_radiation_type MoK\a
_diffrn_radiation_wavelength 0.71073
_diffrn_reflns_av_R_equivalents 0.0406
_diffrn_reflns_av_sigmaI/netI 0.0585
_diffrn_reflns_limit_h_max 11
_diffrn_reflns_limit_h_min 0
_diffrn_reflns_limit_k_max 11
_diffrn_reflns_limit_k_min 0
_diffrn_reflns_limit_l_max 12
_diffrn_reflns_limit_l_min -12
_diffrn_reflns_number 918
_diffrn_reflns_theta_max 25
_diffrn_reflns_theta_min 2.92
_diffrn_standards_decay_% none
_diffrn_standards_interval_count 97
_diffrn_standards_number 3
_exptl_absorpt_coefficient_mu 2.682
_exptl_absorpt_correction_T_max 0.580
_exptl_absorpt_correction_T_min 0.508
_exptl_absorpt_correction_type 'analytical (XEMP; Sheldrick, 1984)'
_exptl_crystal_colour 'cobalt blue'
_exptl_crystal_density_diffrn 2.369
_exptl_crystal_density_method 'not measured'
_exptl_crystal_description 'trapezoidal prism'
_exptl_crystal_F_000 694
_exptl_crystal_size_max 0.17
_exptl_crystal_size_mid 0.12
_exptl_crystal_size_min 0.06
_refine_diff_density_max 0.75
_refine_diff_density_min -0.82
_refine_ls_extinction_method none
_refine_ls_goodness_of_fit_obs 1.358
_refine_ls_hydrogen_treatment 'H atoms: see below'
_refine_ls_matrix_type full
_refine_ls_number_parameters 79
_refine_ls_number_reflns 692
_refine_ls_number_restraints 1
_refine_ls_R_factor_obs 0.054
_refine_ls_shift/esd_max 0.09
_refine_ls_shift/esd_mean 0.01
_refine_ls_structure_factor_coef F
_refine_ls_weighting_details 'w = 1/[\s^2^(Fo)+(0.03Fo)^2^]'
_refine_ls_weighting_scheme calc
_refine_ls_wR_factor_obs 0.064
_reflns_number_observed 692
_reflns_number_total 862
_reflns_observed_criterion I>\s(I)
_cod_data_source_file ta1204.cif
_cod_data_source_block K24I
_cod_depositor_comments
;
The following automatic conversions were performed:

'_refine_ls_weighting_scheme' value 'calc w =
1/[\s^2^(Fo)+(0.03Fo)^2^]' was changed to 'calc'. New tag
'_refine_ls_weighting_details' was created. The value of the new tag
was set to 'w = 1/[\s^2^(Fo)+(0.03Fo)^2^]'.

Automatic conversion script
Id: cif_fix_values 3143 2015-03-26 13:38:13Z robertas 
;
_cod_original_sg_symbol_H-M 'I 2/c'
_cod_original_formula_sum 'C1 H4.65 Al0.35 Co0.65 N1 O4 P1'
_cod_database_code 2007871

loop_
_symmetry_equiv_pos_as_xyz
'x, y, z'
'-x, y, -z+1/2'
'x+1/2, y+1/2, z+1/2'
'-x+1/2, y+1/2, -z+1'
'-x, -y, -z'
'x, -y, z-1/2'
'-x+1/2, -y+1/2, -z+1/2'
'x+1/2, -y+1/2, z'

loop_
_atom_site_aniso_label
_atom_site_aniso_U_11
_atom_site_aniso_U_22
_atom_site_aniso_U_33
_atom_site_aniso_U_12
_atom_site_aniso_U_13
_atom_site_aniso_U_23
Al 0.0250(10) 0.0260(10) 0.0260(10) -0.0030(10) 0.0010(10) -0.0060(10)
Co 0.0250(10) 0.0260(10) 0.0260(10) -0.0030(10) 0.0010(10) -0.0060(10)
P 0.0250(10) 0.0280(10) 0.0290(10) 0.0020(10) -0.0010(10) -0.0040(10)
O1 0.039(3) 0.058(4) 0.064(4) -0.014(3) 0.001(3) 0.015(3)
O2 0.039(4) 0.056(4) 0.081(5) -0.015(3) -0.018(3) 0.000(4)
O3 0.058(4) 0.050(4) 0.032(3) 0.013(3) 0.004(3) 0.004(3)
O4 0.082(5) 0.048(4) 0.048(4) 0.002(4) 0.016(3) -0.022(3)
N1 0.115(15) 0.121(16) 0.25(2) -0.027(14) 0.052(17) -0.019(15)
C1 0.115(15) 0.121(16) 0.25(2) -0.027(14) 0.052(17) -0.019(15)
C2 0.115(15) 0.121(16) 0.25(2) -0.027(14) 0.052(17) -0.019(15)
N2 0.115(15) 0.121(16) 0.25(2) -0.027(14) 0.052(17) -0.019(15)
N1' 0.115(15) 0.121(16) 0.25(2) -0.027(14) 0.052(17) -0.019(15)
C1' 0.115(15) 0.121(16) 0.25(2) -0.027(14) 0.052(17) -0.019(15)
C2' 0.115(15) 0.121(16) 0.25(2) -0.027(14) 0.052(17) -0.019(15)
N2' 0.115(15) 0.121(16) 0.25(2) -0.027(14) 0.052(17) -0.019(15)
H1(N1) 0.115 0.121 0.248 -0.027 0.052 -0.019
H2(N1) 0.115 0.121 0.248 -0.027 0.052 -0.019
H3(N1) 0.115 0.121 0.248 -0.027 0.052 -0.019
H1(C1) 0.115 0.121 0.248 -0.027 0.052 -0.019
H2(C1) 0.115 0.121 0.248 -0.027 0.052 -0.019
H1(C2) 0.115 0.121 0.248 -0.027 0.052 -0.019
H2(C2) 0.115 0.121 0.248 -0.027 0.052 -0.019
H1(N2) 0.115 0.121 0.248 -0.027 0.052 -0.019
H2(N2) 0.115 0.121 0.248 -0.027 0.052 -0.019
H3(N2) 0.115 0.121 0.248 -0.027 0.052 -0.019
H1(N1)' 0.115 0.121 0.248 -0.027 0.052 -0.019
H2(N1)' 0.115 0.121 0.248 -0.027 0.052 -0.019
H3(N1)' 0.115 0.121 0.248 -0.027 0.052 -0.019
H1(C1)' 0.115 0.121 0.248 -0.027 0.052 -0.019
H2(C1)' 0.115 0.121 0.248 -0.027 0.052 -0.019
H1(C2)' 0.115 0.121 0.248 -0.027 0.052 -0.019
H2(C2)' 0.115 0.121 0.248 -0.027 0.052 -0.019
H1(N2)' 0.115 0.121 0.248 -0.027 0.052 -0.019
H2(N2)' 0.115 0.121 0.248 -0.027 0.052 -0.019
H3(N2)' 0.115 0.121 0.248 -0.027 0.052 -0.019

loop_
_atom_site_label
_atom_site_fract_x
_atom_site_fract_y
_atom_site_fract_z
_atom_site_U_iso_or_equiv
_atom_site_thermal_displace_type
_atom_site_calc_attached_atom
_atom_site_occupancy
_atom_site_type_symbol
Co 0.37770(10) 0.34740(10) 0.40820(10) 0.0260(10) Uani . 0.652(2) Co
Al 0.37770(10) 0.34740(10) 0.40820(10) 0.0260(10) Uani . 0.348(2) Al
P 0.6846(2) 0.4112(2) 0.3830(2) 0.0270(10) Uani . 1.0 P
O1 0.5651(6) 0.3209(7) 0.4124(6) 0.053(2) Uani . 1.0 O
O2 0.3127(6) 0.1633(7) 0.4275(7) 0.059(2) Uani . 1.0 O
O3 0.3096(6) 0.4419(6) 0.2612(5) 0.047(2) Uani . 1.0 O
O4 0.3183(7) 0.4459(7) 0.5496(6) 0.059(2) Uani . 1.0 O
N1 0.537(3) -0.018(3) 0.367(4) 0.161(11) Uani . 0.31(2) N
C1 0.486(5) -0.081(4) 0.238(5) 0.161(11) Uani . 0.31(2) C
C2 0.527(4) -0.235(4) 0.231(6) 0.161(11) Uani . 0.31(2) C
N2 0.681(4) -0.247(5) 0.240(7) 0.161(11) Uani . 0.31(2) N
N1' 0.552(5) -0.005(5) 0.360(6) 0.161(11) Uani . 0.19(2) N
C1' 0.480(4) -0.137(5) 0.306(8) 0.161(11) Uani . 0.19(2) C
C2' 0.550(7) -0.196(7) 0.194(8) 0.161(11) Uani . 0.19(2) C
N2' 0.702(5) -0.236(9) 0.242(10) 0.161(11) Uani . 0.19(2) N
H1(N1) 0.5101 0.0834 0.3716 0.161 Uani N1 0.27(2) H
H2(N1) 0.4965 -0.0711 0.4402 0.161 Uani N1 0.27(2) H
H3(N1) 0.6374 -0.0258 0.3731 0.161 Uani N1 0.27(2) H
H1(C1) 0.5269 -0.0283 0.1651 0.161 Uani C1 0.31(2) H
H2(C1) 0.3860 -0.0735 0.2323 0.161 Uani C1 0.31(2) H
H1(C2) 0.4934 -0.2759 0.1473 0.161 Uani C2 0.31(2) H
H2(C2) 0.4868 -0.2877 0.3045 0.161 Uani C2 0.31(2) H
H1(N2) 0.7077 -0.3486 0.2348 0.161 Uani N2 0.27(2) H
H2(N2) 0.7212 -0.1942 0.1662 0.161 Uani N2 0.27(2) H
H3(N2) 0.7145 -0.2060 0.3233 0.161 Uani N2 0.27(2) H
H1(N1)' 0.4991 0.0334 0.4335 0.161 Uani N1' 0.17(2) H
H2(N1)' 0.6443 -0.0309 0.3912 0.161 Uani N1' 0.17(2) H
H3(N1)' 0.5573 0.0678 0.2905 0.161 Uani N1' 0.17(2) H
H1(C1)' 0.3876 -0.1112 0.2744 0.161 Uani C1' 0.19(2) H
H2(C1)' 0.4746 -0.2099 0.3752 0.161 Uani C1' 0.19(2) H
H1(C2)' 0.5657 -0.1224 0.1251 0.161 Uani C2' 0.19(2) H
H2(C2)' 0.5127 -0.2811 0.1589 0.161 Uani C2' 0.19(2) H
H1(N2)' 0.7538 -0.2745 0.1686 0.161 Uani N2' 0.17(2) H
H2(N2)' 0.7485 -0.1503 0.2778 0.161 Uani N2' 0.17(2) H
H3(N2)' 0.6955 -0.3090 0.3116 0.161 Uani N2' 0.17(2) H

loop_
_atom_type_symbol
_atom_type_description
_atom_type_scat_dispersion_real
_atom_type_scat_dispersion_imag
_atom_type_scat_source
O O 0.0106 0.0060 'International Tables Vol C Tables 4.2.6.8 and 6.1.1.4'
P P 0.1023 0.0942 'International Tables Vol C Tables 4.2.6.8 and 6.1.1.4'
Co Co 0.3494 0.9721 'International Tables Vol C Tables 4.2.6.8 and 6.1.1.4'
C C 0.0033 0.0016 'International Tables Vol C Tables 4.2.6.8 and 6.1.1.4'
Al Al 0.0645 0.0514 'International Tables Vol C Tables 4.2.6.8 and 6.1.1.4'
N N 0.0061 0.0033 'International Tables Vol C Tables 4.2.6.8 and 6.1.1.4'
H H 0.0000 0.0000 'International Tables Vol C Tables 4.2.6.8 and 6.1.1.4'

loop_
_geom_angle_atom_site_label_1
_geom_angle_atom_site_label_2
_geom_angle_atom_site_label_3
_geom_angle_site_symmetry_1
_geom_angle_site_symmetry_3
_geom_angle
_geom_angle_publ_flag
O1 Co/Al O2 . . 102.5(3) yes
O1 Co/Al O3 . . 114.9(3) yes
O1 Co/Al O4 . . 112.5(3) yes
O2 Co/Al O3 . . 114.3(3) yes
O2 Co/Al O4 . . 105.6(3) yes
O3 Co/Al O4 . . 106.6(3) yes
O1 P O2 . 8_555 109.6(4) yes
O1 P O4 . 5_666 113.1(4) yes
O1 P O3 . 2_655 110.8(3) yes
O2 P O4 8_555 5_666 107.4(4) yes
O2 P O3 8_555 2_655 109.7(4) yes
O4 P O3 5_666 2_655 106.3(3) yes
Co/Al O1 P . . 135.0(4) yes
Co/Al O2 P . 8_455 133.6(4) yes
Co/Al O3 P . 2_655 133.0(4) yes
Co/Al O4 P . 5_666 145.3(4) yes
Co/Al O2 N1 . 5_656 110.2(6) no
N1 O2 P . 8_455 107.6(7) no
P O2 N1 8_455 5_656 114.5(6) no
Co/Al O3 N1 . 8_455 97.5(7) no
Co/Al O3 N2 . 8_455 129.0(14) no
P O3 N1 2_655 8_455 117.0(8) no
P O3 N2 2_655 8_455 97.4(14) no
N1 O3 N2 8_455 8_455 56.3(7) no
Co/Al O4 N2 . 5_656 105.9(9) no
P O4 N2 5_666 5_656 103.6(9) no
N1 C1 C2 . . 109.6(12) yes
C1 C2 N2 . . 109.6(12) yes
O2 N1 C1 . . 100.4(19) no
O2 N1 O3 . 8_555 129.4(10) no
O2 N1 O2 . 5_656 120.4(13) no
C1 N1 O3 . 8_555 93.(2) no
C1 N1 O2 . 5_656 127.0(17) no
O3 N1 O2 8_555 5_656 85.9(9) no
C2 N2 O3 . 8_555 110.(2) no
C2 N2 O4 . 5_656 95.(3) no
C2 N2 O3 . 2_645 96.(2) no
C2 N2 O4 . 3_544 112.(3) no
O3 N2 O4 8_555 5_656 123.(2) no
O3 N2 O3 8_555 2_645 154.2(14) no
O3 N2 O4 8_555 3_544 46.3(9) no
O4 N2 O3 5_656 2_645 49.4(11) no
O4 N2 O4 5_656 3_544 153.1(15) no
O3 N2 O4 2_645 3_544 125.9(16) no
Co/Al O2 N1 . . 105.2(6) no
N1 H1(N1) O1 . . 150.3(19) no
N1 H1(N1) O2 . . 125.9(16) no
N1 H2(N1) O2 . 5_656 106.(2) no
N1 H3(N1) O3 . 8_555 136.(2) no
N2 H1(N2) O3 . 2_645 159.(2) no
N2 H2(N2) O3 . 8_555 107.(3) no
N2 H2(N2) O4 . 3_544 167.(3) no
Co/Al O2 N1' . 5_656 113.5(8) no
N1' O2 P . 8_455 110.4(10) no
P O2 N1' 8_455 5_656 110.8(8) no
Co/Al O3 N1' . 8_455 96.9(12) no
Co/Al O3 N2' . 8_455 128.(3) no
P O3 N1' 2_655 8_455 116.5(13) no
P O3 N2' 2_655 8_455 98.(3) no
N1' O3 N2' 8_455 8_455 60.2(10) no
Co/Al O4 N2' . 5_656 105.5(13) no
P O4 N2' 5_666 5_656 105.3(14) no
N1' C1' C2' . . 109.6(12) no
C1' C2' N2' . . 109.6(12) no
O2 N1' C1' . . 99.(2) no
O2 N1' O3 . 8_555 134.8(16) no
O2 N1' O2 . 5_656 116.9(17) no
C1' N1' O3 . 8_555 116.8(19) no
C1' N1' O2 . 5_656 93.(3) no
O3 N1' O2 8_555 5_656 88.5(15) no
C2' N2' O3 . 8_555 97.(4) no
C2' N2' O4 . 5_656 109.(4) no
C2' N2' O3 . 2_645 102.(3) no
C2' N2' O4 . 3_544 91.(5) no
O3 N2' O4 8_555 5_656 128.(4) no
O3 N2' O3 8_555 2_645 161.(2) no
O3 N2' O4 8_555 3_544 48.9(16) no
O4 N2' O3 5_656 2_645 47.9(17) no
O4 N2' O4 5_656 3_544 160.(2) no
O3 N2' O4 2_645 3_544 127.(3) no
Co/Al O2 N1' . . 101.4(7) no
N1' H1(N1)' O1 . . 100.(2) no
N1' H1(N1)' O2 . . 129.(4) no
N1' H2(N1)' O2 . 5_656 124.(3) no
N1' H3(N1)' O3 . 8_555 98.(3) no
N2' H1(N2)' O3 . 2_645 92.(6) no
N2' H2(N2)' O3 . 8_555 151.(8) no
N2' H2(N2)' O4 . 3_544 95.(8) no

loop_
_geom_bond_atom_site_label_1
_geom_bond_atom_site_label_2
_geom_bond_site_symmetry_1
_geom_bond_site_symmetry_2
_geom_bond_distance
_geom_bond_publ_flag
Co/Al O1 . . 1.877(6) yes
Co/Al O2 . . 1.872(6) yes
Co/Al O3 . . 1.877(6) yes
Co/Al O4 . . 1.843(6) yes
P O1 . . 1.498(6) yes
P O2 . 8_555 1.517(6) yes
P O4 . 5_666 1.523(6) yes
P O3 . 2_655 1.523(6) yes
N1 O2 . . 2.89(3) yes
N1 O2 . 5_656 2.91(4) yes
N1 O3 . 8_555 3.03(3) yes
N2 O3 . 8_555 3.17(5) yes
N2 O4 . 5_656 2.88(8) yes
N2 O3 . 2_645 2.95(5) yes
N2 O4 . 3_544 3.03(7) yes
N1 C1 . . 1.534(11) yes
C1 C2 . . 1.51(3) yes
C2 N2 . . 1.534(11) yes
H1(N1) O2 . . 2.190(7) no
H2(N1) O2 . 5_656 2.471(6) no
H3(N1) O3 . 8_555 2.231(6) no
H1(N2) O3 . 2_645 1.992(6) no
H2(N2) O4 . 3_544 2.048(7) no
N1 N1 . 5_656 2.89(8) no
N1' O2 . . 2.95(5) yes
N1' O2 . 5_656 2.96(6) yes
N1' O3 . 8_555 2.84(4) yes
N2' O3 . 8_555 2.99(7) yes
N2' O4 . 5_656 2.90(10) yes
N2' O3 . 2_645 3.06(8) yes
N2' O4 . 3_544 2.90(10) yes
N1' C1' . . 1.534(11) no
C1' C2' . . 1.51(3) no
C2' N2' . . 1.534(11) no
H1(N1)' O2 . . 2.222(7) no
H2(N1)' O2 . 5_656 2.288(7) no
H3(N1)' O3 . 8_555 2.530(6) no
H1(N2)' O3 . 2_645 2.856(6) no
H2(N2)' O4 . 3_544 2.637(6) no
N1' N1 . 5_656 2.99(6) no
N1' N1' . 5_656 3.10(10) no

loop_
_geom_torsion_atom_site_label_1
_geom_torsion_atom_site_label_2
_geom_torsion_atom_site_label_3
_geom_torsion_atom_site_label_4
_geom_torsion_site_symmetry_1
_geom_torsion_site_symmetry_4
_geom_torsion
_geom_torsion_publ_flag
P O1 Co/Al O2 . . 168.5(5) no
P O1 Co/Al O3 . . 43.9(7) no
P O1 Co/Al O4 . . -78.4(6) no
P O2 Co/Al O1 8_455 . -151.2(6) no
P O2 Co/Al O3 8_455 . -26.1(7) no
P O2 Co/Al O4 8_455 . 90.8(6) no
P O3 Co/Al O1 2_655 . 58.2(6) no
P O3 Co/Al O2 2_655 . -60.0(6) no
P O3 Co/Al O4 2_655 . -176.3(5) no
P O4 Co/Al O1 5_666 . 70.1(9) no
P O4 Co/Al O2 5_666 . -178.8(8) no
P O4 Co/Al O3 5_666 . -56.8(9) no
Co/Al O1 P O2 . 8_555 170.2(5) no
Co/Al O1 P O4 . 5_666 50.5(7) no
Co/Al O1 P O3 . 2_655 -68.7(6) no
N2 C2 C1 N1 . . -60.3(16) no
N2' C2' C1' N1' . . 60.3(16) no
